data_2209799
loop_
_publ_author_name
'J. Suresh'
'S. Natarajan'

_publ_section_title
;
 <small>DL</small>-Valinium trifluoroacetate
;
_journal_coeditor_code CI2098
_journal_issue 8
_journal_name_full 'Acta Crystallographica Section E'
_journal_page_first o3331
_journal_page_last o3333
_journal_paper_doi 10.1107/S1600536806026638
_journal_volume 62
_journal_year 2006
_chemical_formula_iupac 'C5 H12 N O2 + , C2 F3 O2 -'
_chemical_formula_moiety 'C5 H12 N O2 + , C2 F3 O2 -'
_chemical_formula_sum 'C7 H12 F3 N O4'
_chemical_formula_weight 231.18
_chemical_name_systematic
;
DL-valinium trifluoroacetate
;
_space_group_IT_number 2
_symmetry_cell_setting triclinic
_symmetry_space_group_name_Hall '-P 1'
_symmetry_space_group_name_H-M 'P -1'
_atom_sites_solution_hydrogens geom
_atom_sites_solution_primary direct
_atom_sites_solution_secondary difmap
_audit_creation_method SHELXL97
_cell_angle_alpha 98.4600(10)
_cell_angle_beta 91.9900(10)
_cell_angle_gamma 101.050(2)
_cell_formula_units_Z 2
_cell_length_a 6.7282(6)
_cell_length_b 9.0830(4)
_cell_length_c 9.2148(7)
_cell_measurement_reflns_used 1908
_cell_measurement_temperature 293(2)
_cell_measurement_theta_max 25
_cell_measurement_theta_min 2.2
_cell_volume 545.53(7)
_computing_cell_refinement 'CAD-4 EXPRESS'
_computing_data_collection 'CAD-4 EXPRESS (Enraf--Nonius, 1994)'
_computing_data_reduction 'XCAD4 (Harms & Wocadlo, 1996)'
_computing_molecular_graphics 'PLATON (Spek, 2003)'
_computing_publication_material SHELXL97
_computing_structure_refinement 'SHELXL97 (Sheldrick, 1997)'
_computing_structure_solution 'SHELXS97 (Sheldrick, 1997)'
_diffrn_ambient_temperature 293(2)
_diffrn_measured_fraction_theta_full 0.995
_diffrn_measured_fraction_theta_max 0.995
_diffrn_measurement_device_type 'Nonius MACH3 four-circle'
_diffrn_measurement_method \w
_diffrn_radiation_monochromator graphite
_diffrn_radiation_source 'fine-focus sealed tube'
_diffrn_radiation_type MoK\a
_diffrn_radiation_wavelength 0.71073
_diffrn_reflns_av_R_equivalents 0.0311
_diffrn_reflns_av_sigmaI/netI 0.0680
_diffrn_reflns_limit_h_max 7
_diffrn_reflns_limit_h_min -1
_diffrn_reflns_limit_k_max 10
_diffrn_reflns_limit_k_min -10
_diffrn_reflns_limit_l_max 10
_diffrn_reflns_limit_l_min -10
_diffrn_reflns_number 2438
_diffrn_reflns_theta_full 25.02
_diffrn_reflns_theta_max 25.02
_diffrn_reflns_theta_min 2.24
_diffrn_standards_decay_% 0
_diffrn_standards_interval_time 60
_diffrn_standards_number 3
_exptl_absorpt_coefficient_mu 0.144
_exptl_absorpt_correction_T_max 0.958
_exptl_absorpt_correction_T_min 0.958
_exptl_absorpt_correction_type psi-scan
_exptl_absorpt_process_details '(North <i>et al.</i>,  1968)'
_exptl_crystal_colour colourless
_exptl_crystal_density_diffrn 1.407
_exptl_crystal_density_meas 1.40
_exptl_crystal_density_method flotation
_exptl_crystal_description prism
_exptl_crystal_F_000 240
_exptl_crystal_size_max 0.3
_exptl_crystal_size_mid 0.3
_exptl_crystal_size_min 0.3
_refine_diff_density_max 0.31
_refine_diff_density_min -0.35
_refine_ls_extinction_method none
_refine_ls_goodness_of_fit_ref 1.070
_refine_ls_hydrogen_treatment constr
_refine_ls_matrix_type full
_refine_ls_number_parameters 164
_refine_ls_number_reflns 1908
_refine_ls_number_restraints 42
_refine_ls_restrained_S_all 1.151
_refine_ls_R_factor_all 0.1693
_refine_ls_R_factor_gt 0.0731
_refine_ls_shift/su_max 0.000
_refine_ls_shift/su_mean 0.000
_refine_ls_structure_factor_coef Fsqd
_refine_ls_weighting_details 'calc w = 1/[\s^2^(Fo^2^)+(0.1435P)^2^+0.0816P] where P=(Fo^2^+2Fc^2^)/3'
_refine_ls_weighting_scheme calc
_refine_ls_wR_factor_gt 0.1994
_refine_ls_wR_factor_ref 0.2551
_reflns_number_gt 887
_reflns_number_total 1908
_reflns_threshold_expression I>2\s(I)
_cod_data_source_file ci2098.cif
_cod_data_source_block I
_cod_database_code 2209799
_cod_database_fobs_code 2209799

loop_
_symmetry_equiv_pos_as_xyz
'x, y, z'
'-x, -y, -z'

loop_
_atom_site_type_symbol
_atom_site_label
_atom_site_fract_x
_atom_site_fract_y
_atom_site_fract_z
_atom_site_U_iso_or_equiv
_atom_site_adp_type
_atom_site_calc_flag
_atom_site_refinement_flags
_atom_site_occupancy
_atom_site_disorder_assembly
_atom_site_disorder_group
O O1 0.3319(5) 0.2778(3) 0.6599(4) 0.0673(11) Uani d . 1 . .
O O2 0.1914(7) 0.0382(4) 0.6399(5) 0.1009(16) Uani d . 1 . .
C C1 0.3335(8) 0.1457(5) 0.6754(5) 0.0545(13) Uani d . 1 A .
C C2 0.5244(10) 0.1149(7) 0.7448(7) 0.0836(18) Uani d D 1 . .
F F1 0.525(2) -0.0335(11) 0.702(2) 0.142(6) Uani d PDU 0.438(14) A 1
F F2 0.530(2) 0.131(3) 0.8882(10) 0.139(6) Uani d PDU 0.438(14) A 1
F F3 0.6968(15) 0.1856(19) 0.7066(19) 0.118(5) Uani d PDU 0.438(14) A 1
F F1A 0.4986(17) 0.0158(16) 0.8315(17) 0.142(5) Uani d PDU 0.562(14) A 2
F F2A 0.6218(18) 0.2393(12) 0.8371(15) 0.146(5) Uani d PDU 0.562(14) A 2
F F3A 0.6589(17) 0.0905(19) 0.6503(13) 0.147(5) Uani d PDU 0.562(14) A 2
N N1 0.0139(6) 0.2559(4) 0.4442(4) 0.0532(11) Uani d . 1 . .
H H1A 0.0934 0.2678 0.5261 0.080 Uiso calc R 1 . .
H H1B -0.0598 0.1619 0.4274 0.080 Uiso calc R 1 . .
H H1C -0.0682 0.3223 0.4546 0.080 Uiso calc R 1 . .
O O3 0.4202(5) 0.4606(4) 0.2703(4) 0.0702(12) Uani d . 1 . .
H H3 0.4927 0.5444 0.2974 0.105 Uiso calc R 1 . .
O O4 0.2392(5) 0.5328(3) 0.4553(4) 0.0620(11) Uani d . 1 . .
C C3 0.2727(7) 0.4396(5) 0.3572(5) 0.0494(12) Uani d . 1 . .
C C4 0.1414(7) 0.2821(5) 0.3184(5) 0.0514(13) Uani d . 1 . .
H H4 0.2295 0.2074 0.3070 0.062 Uiso calc R 1 . .
C C5 0.0059(8) 0.2620(6) 0.1752(6) 0.0631(14) Uani d . 1 . .
H H5 -0.0969 0.1695 0.1744 0.076 Uiso calc R 1 . .
C C6 -0.1077(10) 0.3891(8) 0.1706(7) 0.091(2) Uani d . 1 . .
H H6A -0.1892 0.3711 0.0797 0.136 Uiso calc R 1 . .
H H6B -0.0127 0.4837 0.1775 0.136 Uiso calc R 1 . .
H H6C -0.1937 0.3934 0.2515 0.136 Uiso calc R 1 . .
C C7 0.1243(11) 0.2342(8) 0.0408(7) 0.095(2) Uani d . 1 . .
H H7A 0.0362 0.2221 -0.0462 0.143 Uiso calc R 1 . .
H H7B 0.1777 0.1437 0.0424 0.143 Uiso calc R 1 . .
H H7C 0.2340 0.3191 0.0408 0.143 Uiso calc R 1 . .

loop_
_atom_site_aniso_label
_atom_site_aniso_U_11
_atom_site_aniso_U_22
_atom_site_aniso_U_33
_atom_site_aniso_U_12
_atom_site_aniso_U_13
_atom_site_aniso_U_23
O1 0.066(2) 0.0309(18) 0.097(3) -0.0113(15) -0.0108(19) 0.0159(16)
O2 0.111(4) 0.040(2) 0.129(4) -0.034(2) -0.027(3) 0.010(2)
C1 0.068(3) 0.035(3) 0.055(3) -0.001(2) -0.001(2) 0.008(2)
C2 0.101(5) 0.069(4) 0.090(5) 0.030(4) 0.011(4) 0.024(4)
F1 0.152(9) 0.102(7) 0.186(11) 0.072(6) -0.007(7) 0.014(6)
F2 0.139(9) 0.180(11) 0.106(8) 0.042(8) -0.008(6) 0.042(7)
F3 0.092(7) 0.127(8) 0.141(9) 0.013(6) 0.015(6) 0.055(7)
F1A 0.161(7) 0.137(8) 0.148(9) 0.021(6) -0.015(6) 0.098(7)
F2A 0.134(7) 0.134(7) 0.151(8) 0.020(6) -0.081(6) -0.004(6)
F3A 0.115(7) 0.176(10) 0.151(8) 0.038(7) 0.037(6) 0.008(7)
N1 0.062(3) 0.0256(17) 0.066(2) -0.0060(17) -0.003(2) 0.0065(16)
O3 0.058(2) 0.046(2) 0.090(3) -0.0131(17) 0.012(2) -0.0125(17)
O4 0.071(2) 0.0302(16) 0.076(2) -0.0034(15) 0.0093(18) -0.0059(16)
C3 0.046(3) 0.033(2) 0.066(3) 0.000(2) 0.000(2) 0.008(2)
C4 0.054(3) 0.027(2) 0.067(3) -0.003(2) 0.002(2) 0.000(2)
C5 0.059(3) 0.054(3) 0.066(3) -0.008(3) -0.006(3) 0.001(2)
C6 0.091(5) 0.105(5) 0.077(4) 0.028(4) -0.014(3) 0.015(4)
C7 0.112(5) 0.084(4) 0.082(4) 0.011(4) 0.015(4) -0.003(3)

loop_
_atom_type_symbol
_atom_type_description
_atom_type_scat_dispersion_real
_atom_type_scat_dispersion_imag
_atom_type_scat_source
C C 0.0033 0.0016 'International Tables Vol C Tables 4.2.6.8 and 6.1.1.4'
H H 0.0000 0.0000 'International Tables Vol C Tables 4.2.6.8 and 6.1.1.4'
F F 0.0171 0.0103 'International Tables Vol C Tables 4.2.6.8 and 6.1.1.4'
N N 0.0061 0.0033 'International Tables Vol C Tables 4.2.6.8 and 6.1.1.4'
O O 0.0106 0.0060 'International Tables Vol C Tables 4.2.6.8 and 6.1.1.4'

loop_
_geom_angle_atom_site_label_1
_geom_angle_atom_site_label_2
_geom_angle_atom_site_label_3
_geom_angle
O2 C1 O1 124.9(5)
O2 C1 C2 117.8(5)
O1 C1 C2 117.2(4)
F1A C2 F3A 112.0(10)
F3 C2 F2 108.4(11)
F3 C2 F1 104.6(11)
F2 C2 F1 104.3(11)
F1A C2 F2A 101.1(9)
F3A C2 F2A 103.1(9)
F1A C2 C1 115.7(7)
F3 C2 C1 117.5(7)
F3A C2 C1 113.2(7)
F2 C2 C1 114.0(8)
F1 C2 C1 106.9(7)
F2A C2 C1 110.2(6)
C4 N1 H1A 109.5
C4 N1 H1B 109.5
H1A N1 H1B 109.5
C4 N1 H1C 109.5
H1A N1 H1C 109.5
H1B N1 H1C 109.5
C3 O3 H3 109.5
O4 C3 O3 125.2(4)
O4 C3 C4 123.1(4)
O3 C3 C4 111.7(4)
N1 C4 C3 107.1(4)
N1 C4 C5 110.2(4)
C3 C4 C5 113.1(4)
N1 C4 H4 108.8
C3 C4 H4 108.8
C5 C4 H4 108.8
C6 C5 C7 112.8(5)
C6 C5 C4 112.9(4)
C7 C5 C4 111.4(5)
C6 C5 H5 106.4
C7 C5 H5 106.4
C4 C5 H5 106.4
C5 C6 H6A 109.5
C5 C6 H6B 109.5
H6A C6 H6B 109.5
C5 C6 H6C 109.5
H6A C6 H6C 109.5
H6B C6 H6C 109.5
C5 C7 H7A 109.5
C5 C7 H7B 109.5
H7A C7 H7B 109.5
C5 C7 H7C 109.5
H7A C7 H7C 109.5
H7B C7 H7C 109.5

loop_
_geom_bond_atom_site_label_1
_geom_bond_atom_site_label_2
_geom_bond_distance
O1 C1 1.232(5)
O2 C1 1.225(6)
C1 C2 1.507(8)
C2 F1A 1.280(8)
C2 F3 1.300(9)
C2 F3A 1.304(8)
C2 F2 1.306(9)
C2 F1 1.348(8)
C2 F2A 1.351(8)
N1 C4 1.487(6)
N1 H1A 0.89
N1 H1B 0.89
N1 H1C 0.89
O3 C3 1.300(6)
O3 H3 0.82
O4 C3 1.203(5)
C3 C4 1.516(6)
C4 C5 1.545(7)
C4 H4 0.98
C5 C6 1.507(8)
C5 C7 1.512(8)
C5 H5 0.98
C6 H6A 0.96
C6 H6B 0.96
C6 H6C 0.96
C7 H7A 0.96
C7 H7B 0.96
C7 H7C 0.96

loop_
_geom_hbond_atom_site_label_D
_geom_hbond_atom_site_label_H
_geom_hbond_atom_site_label_A
_geom_hbond_site_symmetry_A
_geom_hbond_distance_DH
_geom_hbond_distance_HA
_geom_hbond_distance_DA
_geom_hbond_angle_DHA
N1 H1B O2 2_556 0.89 1.87 2.747(5) 170
N1 H1C O4 2_566 0.89 2.02 2.878(5) 162
O3 H3 O1 2_666 0.82 1.79 2.607(4) 174
N1 H1A O1 . 0.89 1.97 2.827(5) 161

loop_
_geom_torsion_atom_site_label_1
_geom_torsion_atom_site_label_2
_geom_torsion_atom_site_label_3
_geom_torsion_atom_site_label_4
_geom_torsion
O2 C1 C2 F1A -36.9(12)
O1 C1 C2 F1A 142.4(11)
O2 C1 C2 F3 140.2(12)
O1 C1 C2 F3 -40.4(12)
O2 C1 C2 F3A 94.3(10)
O1 C1 C2 F3A -86.4(10)
O2 C1 C2 F2 -91.4(13)
O1 C1 C2 F2 87.9(13)
O2 C1 C2 F1 23.2(11)
O1 C1 C2 F1 -157.5(10)
O2 C1 C2 F2A -150.8(9)
O1 C1 C2 F2A 28.5(10)
O4 C3 C4 N1 -15.5(7)
O3 C3 C4 N1 165.7(4)
O4 C3 C4 C5 106.1(6)
O3 C3 C4 C5 -72.6(5)
N1 C4 C5 C6 71.4(5)
C3 C4 C5 C6 -48.5(6)
N1 C4 C5 C7 -160.5(4)
C3 C4 C5 C7 79.6(6)
